data_1531374
loop_
_publ_author_name
'Esmaeilzadeh, S.'
'Grins, J.'

_publ_section_title
;
 Meta-stable phases in the Mn - Ta - O system
;
_journal_name_full 'Solid State Sciences'
_journal_page_first 117
_journal_page_last 123
_journal_volume 4
_journal_year 2002
_chemical_formula_sum 'Mn O6 Ta2'
_chemical_name_systematic 'Mn (Ta2 O6)'
_space_group_IT_number 136
_symmetry_space_group_name_Hall '-P 4n 2n'
_symmetry_space_group_name_H-M 'P 42/m n m'
_cell_angle_alpha 90
_cell_angle_beta 90
_cell_angle_gamma 90
_cell_formula_units_Z 2
_cell_length_a 4.7685
_cell_length_b 4.7685
_cell_length_c 9.3173
_cell_volume 211.862
_citation_journal_id_ASTM SSSCFJ
_cod_data_source_file Esmaeilzadeh_SSSCFJ_2002_894.cif
_cod_data_source_block Mn1O6Ta2
_cod_original_cell_volume 211.8623
_cod_original_formula_sum 'Mn1 O6 Ta2'
_cod_database_code 1531374

loop_
_symmetry_equiv_pos_as_xyz
x,y,z
-y+1/2,x+1/2,z+1/2
-x,-y,z
y+1/2,-x+1/2,z+1/2
x+1/2,-y+1/2,-z+1/2
y,x,-z
-x+1/2,y+1/2,-z+1/2
-y,-x,-z
-x,-y,-z
y-1/2,-x-1/2,-z-1/2
x,y,-z
-y-1/2,x-1/2,-z-1/2
-x-1/2,y-1/2,z-1/2
-y,-x,z
x-1/2,-y-1/2,z-1/2
y,x,z

loop_
_atom_site_label
_atom_site_type_symbol
_atom_site_fract_x
_atom_site_fract_y
_atom_site_fract_z
_atom_site_occupancy
_atom_site_U_iso_or_equiv
Ta1 Ta+5 0 0 0 1 0.0
O2 O-2 0.325 0.325 0.37 1 0.0
O1 O-2 0.261 0.261 0 1 0.0
Mn1 Mn+2 0 0 0.3319 0.5 0.0
Ta2 Ta+5 0 0 0.3319 0.5 0.0
